data_4074629
loop_
_publ_author_name
'Mutseneck, Elena V.'
'Perekalin, Dmitry S.'
'Holub, Josef'
'Starikova, Zoya A.'
'Petrovskii, Pavel V.'
'Zanello, Piero'
'Corsini, Maddalena'
'\<St\'ibr, Bohumil'
'Kudinov, Alexander R.'

_publ_section_title
;
 (Tetramethylcyclobutadiene)cobalt Complexes with Phosphacarborane
 Ligands&#x2020;
;
_journal_issue 10
_journal_name_full Organometallics
_journal_page_first 2419
_journal_paper_doi 10.1021/om050653u
_journal_volume 25
_journal_year 2006
_chemical_formula_moiety 'C10 H22 B8 Co P'
_chemical_formula_sum 'C10 H22 B8 Co P'
_chemical_formula_weight 318.66
_chemical_name_systematic
; 
 ? 
;
_space_group_IT_number 14
_symmetry_cell_setting monoclinic
_symmetry_space_group_name_Hall '-P 2yn'
_symmetry_space_group_name_H-M 'P 1 21/n 1'
_atom_sites_solution_hydrogens difmap
_atom_sites_solution_primary direct
_atom_sites_solution_secondary difmap
_audit_creation_method SHELXL-97
_cell_angle_alpha 90.00
_cell_angle_beta 103.694(7)
_cell_angle_gamma 90.00
_cell_formula_units_Z 4
_cell_length_a 7.313(3)
_cell_length_b 16.804(6)
_cell_length_c 13.480(5)
_cell_measurement_reflns_used 1004
_cell_measurement_temperature 120(2)
_cell_measurement_theta_max 29.78
_cell_measurement_theta_min 3.11
_cell_volume 1609.4(11)
_computing_cell_refinement 'SMART (Bruker, 1998b)'
_computing_data_collection 'SMART (Bruker, 1998b)'
_computing_data_reduction 'SAINTPlus (Bruker, 1998a)'
_computing_molecular_graphics 'SHELXTL ver. 5.1 (Sheldrick, 1998b)'
_computing_publication_material 'SHELXTL ver. 5.1 (Sheldrick, 1998b)'
_computing_structure_refinement 'SHELXTL ver. 5.1 (Sheldrick, 1998b)'
_computing_structure_solution 'SHELXTL ver. 5.1 (Sheldrick, 1998b)'
_diffrn_ambient_temperature 120(2)
_diffrn_measured_fraction_theta_full 0.945
_diffrn_measured_fraction_theta_max 0.945
_diffrn_measurement_device_type 'Bruker SMART 1000 CCD area detector'
_diffrn_measurement_method 'phi and omega scans'
_diffrn_radiation_monochromator graphite
_diffrn_radiation_source 'fine-focus sealed tube'
_diffrn_radiation_type MoK\a
_diffrn_radiation_wavelength 0.71073
_diffrn_reflns_av_R_equivalents 0.0382
_diffrn_reflns_av_sigmaI/netI 0.0274
_diffrn_reflns_limit_h_max 6
_diffrn_reflns_limit_h_min -9
_diffrn_reflns_limit_k_max 21
_diffrn_reflns_limit_k_min -22
_diffrn_reflns_limit_l_max 17
_diffrn_reflns_limit_l_min -17
_diffrn_reflns_number 12278
_diffrn_reflns_theta_full 28.00
_diffrn_reflns_theta_max 28.00
_diffrn_reflns_theta_min 1.97
_exptl_absorpt_coefficient_mu 1.144
_exptl_absorpt_correction_T_max 0.793
_exptl_absorpt_correction_T_min 0.669
_exptl_absorpt_correction_type multi-scan
_exptl_absorpt_process_details 'SADABS(Sheldrick, 1998a)'
_exptl_crystal_colour yellow
_exptl_crystal_density_diffrn 1.315
_exptl_crystal_density_method 'not measured'
_exptl_crystal_description plate
_exptl_crystal_F_000 656
_exptl_crystal_size_max 0.50
_exptl_crystal_size_mid 0.30
_exptl_crystal_size_min 0.20
_refine_diff_density_max 0.654
_refine_diff_density_min -0.552
_refine_diff_density_rms 0.067
_refine_ls_extinction_method none
_refine_ls_goodness_of_fit_ref 1.033
_refine_ls_hydrogen_treatment constr
_refine_ls_matrix_type full
_refine_ls_number_parameters 181
_refine_ls_number_reflns 3673
_refine_ls_number_restraints 0
_refine_ls_restrained_S_all 1.033
_refine_ls_R_factor_all 0.0409
_refine_ls_R_factor_gt 0.0353
_refine_ls_shift/su_max 0.000
_refine_ls_shift/su_mean 0.000
_refine_ls_structure_factor_coef Fsqd
_refine_ls_weighting_details 'calc w=1/[\s^2^(Fo^2^)+(0.0012P)^2^+2.2520P] where P=(Fo^2^+2Fc^2^)/3'
_refine_ls_weighting_scheme calc
_refine_ls_wR_factor_gt 0.0692
_refine_ls_wR_factor_ref 0.0715
_reflns_number_gt 3204
_reflns_number_total 3673
_reflns_threshold_expression I>2/s(I)
_cod_data_source_file om050653usi20050729_123550.cif
_cod_data_source_block za43
_cod_depositor_comments
;
The following automatic conversions were performed:

'_symmetry_cell_setting' value 'Monoclinic' changed to 'monoclinic'
according to /home/saulius/struct/CIF-dictionaries/cif_core.dic
dictionary named 'cif_core.dic' version 2.4.1 from 2010-06-29.

Automatic conversion script
Id: cif_fix_values 1715 2011-07-08 13:25:40Z adriana 
;
_cod_original_cell_volume 1609.4(10)
_cod_original_sg_symbol_H-M 'P 21/n'
_cod_database_code 4074629

loop_
_symmetry_equiv_pos_as_xyz
'x, y, z'
'-x+1/2, y+1/2, -z+1/2'
'-x, -y, -z'
'x-1/2, -y-1/2, z-1/2'

loop_
_atom_site_label
_atom_site_type_symbol
_atom_site_fract_x
_atom_site_fract_y
_atom_site_fract_z
_atom_site_U_iso_or_equiv
_atom_site_adp_type
_atom_site_occupancy
_atom_site_symmetry_multiplicity
_atom_site_calc_flag
_atom_site_refinement_flags
Co1 Co -0.59665(3) -0.172413(15) -0.246550(19) 0.01874(8) Uani 1 1 d .
P2 P -0.30607(7) -0.22346(3) -0.20041(5) 0.03125(13) Uani 1 1 d .
B3 B -0.5146(3) -0.26176(14) -0.13499(17) 0.0259(5) Uani 1 1 d .
H3 H -0.5227 -0.2473 -0.0643 0.031 Uiso 1 1 d R
B6 B -0.4659(3) -0.23598(15) -0.34666(19) 0.0274(5) Uani 1 1 d .
H6 H -0.4368 -0.2057 -0.4050 0.033 Uiso 1 1 d R
B7 B -0.3527(3) -0.33794(15) -0.1620(2) 0.0335(5) Uani 1 1 d .
H7 H -0.2409 -0.3640 -0.0959 0.040 Uiso 1 1 d R
B8 B -0.5923(4) -0.36168(14) -0.17452(19) 0.0303(5) Uani 1 1 d .
H8 H -0.6449 -0.3973 -0.1186 0.036 Uiso 1 1 d R
B9 B -0.7066(3) -0.36134(14) -0.30507(18) 0.0270(5) Uani 1 1 d .
H9 H -0.8329 -0.4001 -0.3392 0.032 Uiso 1 1 d R
B10 B -0.5413(3) -0.33533(15) -0.37719(18) 0.0289(5) Uani 1 1 d .
H10 H -0.5698 -0.3604 -0.4554 0.035 Uiso 1 1 d R
B11 B -0.3199(3) -0.32152(16) -0.2915(2) 0.0334(5) Uani 1 1 d .
H11 H -0.2022 -0.3406 -0.3191 0.040 Uiso 1 1 d R
B12 B -0.4732(3) -0.39713(15) -0.2667(2) 0.0304(5) Uani 1 1 d .
H12 H -0.4372 -0.4610 -0.2762 0.036 Uiso 1 1 d R
C5 C -0.6854(3) -0.26455(12) -0.34459(15) 0.0238(4) Uani 1 1 d .
H1C H -0.7863 -0.2516 -0.3970 0.029 Uiso 1 1 d R
C4 C -0.7153(3) -0.27922(12) -0.22956(15) 0.0235(4) Uani 1 1 d .
H2C H -0.8292 -0.2742 -0.2127 0.028 Uiso 1 1 d R
C13 C -0.7919(2) -0.08770(11) -0.29300(14) 0.0215(4) Uani 1 1 d .
C14 C -0.6050(3) -0.06008(11) -0.29725(15) 0.0224(4) Uani 1 1 d .
C15 C -0.5473(2) -0.06371(11) -0.18591(15) 0.0207(4) Uani 1 1 d .
C16 C -0.7337(2) -0.09162(11) -0.18142(14) 0.0208(4) Uani 1 1 d .
C17 C -0.9733(3) -0.09793(14) -0.37113(16) 0.0307(5) Uani 1 1 d .
H7A H -1.0416 -0.0486 -0.3795 0.046 Uiso 1 1 calc R
H7B H -1.0472 -0.1385 -0.3490 0.046 Uiso 1 1 calc R
H7C H -0.9476 -0.1132 -0.4351 0.046 Uiso 1 1 calc R
C18 C -0.5213(3) -0.02636(14) -0.37878(17) 0.0318(5) Uani 1 1 d .
H8A H -0.5484 0.0295 -0.3858 0.048 Uiso 1 1 calc R
H8B H -0.5741 -0.0527 -0.4423 0.048 Uiso 1 1 calc R
H8C H -0.3874 -0.0342 -0.3607 0.048 Uiso 1 1 calc R
C19 C -0.3788(3) -0.03583(12) -0.10747(16) 0.0258(4) Uani 1 1 d .
H9A H -0.3937 0.0194 -0.0929 0.039 Uiso 1 1 calc R
H9B H -0.2680 -0.0425 -0.1331 0.039 Uiso 1 1 calc R
H9C H -0.3667 -0.0665 -0.0461 0.039 Uiso 1 1 calc R
C20 C -0.8300(3) -0.10579(13) -0.09786(15) 0.0259(4) Uani 1 1 d .
H10A H -0.8841 -0.0569 -0.0815 0.039 Uiso 1 1 calc R
H10B H -0.7406 -0.1250 -0.0387 0.039 Uiso 1 1 calc R
H10C H -0.9276 -0.1446 -0.1193 0.039 Uiso 1 1 calc R

loop_
_atom_site_aniso_label
_atom_site_aniso_U_11
_atom_site_aniso_U_22
_atom_site_aniso_U_33
_atom_site_aniso_U_23
_atom_site_aniso_U_13
_atom_site_aniso_U_12
Co1 0.01332(12) 0.02080(14) 0.02149(13) -0.00085(9) 0.00289(9) -0.00153(9)
P2 0.0161(2) 0.0287(3) 0.0462(3) -0.0073(2) 0.0019(2) -0.00110(19)
B3 0.0314(11) 0.0231(11) 0.0237(10) 0.0052(8) 0.0075(9) 0.0074(9)
B6 0.0244(10) 0.0277(12) 0.0317(11) -0.0029(9) 0.0097(9) -0.0049(9)
B7 0.0290(12) 0.0258(12) 0.0405(13) -0.0024(10) -0.0024(10) 0.0048(9)
B8 0.0342(12) 0.0223(11) 0.0338(12) 0.0011(9) 0.0069(10) 0.0012(9)
B9 0.0234(10) 0.0240(11) 0.0339(12) -0.0065(9) 0.0073(9) -0.0049(8)
B10 0.0248(11) 0.0336(13) 0.0302(11) -0.0101(10) 0.0101(9) -0.0026(9)
B11 0.0191(10) 0.0316(13) 0.0510(15) -0.0100(11) 0.0111(10) -0.0002(9)
B12 0.0244(11) 0.0265(12) 0.0397(13) -0.0070(10) 0.0064(9) 0.0000(9)
C5 0.0203(8) 0.0273(10) 0.0220(9) -0.0042(7) 0.0016(7) -0.0022(7)
C4 0.0189(8) 0.0234(10) 0.0289(10) -0.0017(7) 0.0071(7) -0.0022(7)
C13 0.0165(8) 0.0222(9) 0.0250(9) -0.0004(7) 0.0029(7) 0.0000(7)
C14 0.0196(8) 0.0212(9) 0.0267(9) 0.0025(7) 0.0063(7) -0.0003(7)
C15 0.0170(8) 0.0165(8) 0.0283(9) -0.0005(7) 0.0045(7) -0.0013(6)
C16 0.0141(8) 0.0218(9) 0.0262(9) -0.0023(7) 0.0041(7) -0.0003(6)
C17 0.0205(9) 0.0343(12) 0.0332(11) -0.0011(9) -0.0018(8) 0.0019(8)
C18 0.0298(10) 0.0341(12) 0.0340(11) 0.0084(9) 0.0125(9) -0.0027(9)
C19 0.0188(8) 0.0229(9) 0.0333(10) -0.0041(8) 0.0013(7) -0.0023(7)
C20 0.0179(8) 0.0306(10) 0.0298(10) -0.0049(8) 0.0066(7) -0.0025(7)

loop_
_atom_type_symbol
_atom_type_description
_atom_type_scat_dispersion_real
_atom_type_scat_dispersion_imag
_atom_type_scat_source
C C 0.0033 0.0016 'International Tables Vol C Tables 4.2.6.8 and 6.1.1.4'
H H 0.0000 0.0000 'International Tables Vol C Tables 4.2.6.8 and 6.1.1.4'
P P 0.1023 0.0942 'International Tables Vol C Tables 4.2.6.8 and 6.1.1.4'
Co Co 0.3494 0.9721 'International Tables Vol C Tables 4.2.6.8 and 6.1.1.4'
B B 0.0013 0.0007 'International Tables Vol C Tables 4.2.6.8 and 6.1.1.4'

loop_
_geom_angle_atom_site_label_1
_geom_angle_atom_site_label_2
_geom_angle_atom_site_label_3
_geom_angle
C15 Co1 C14 42.82(8)
C15 Co1 C13 61.71(8)
C14 Co1 C13 42.61(7)
C15 Co1 C16 42.62(7)
C14 Co1 C16 62.24(8)
C13 Co1 C16 42.76(8)
C15 Co1 C4 143.37(8)
C14 Co1 C4 153.15(8)
C13 Co1 C4 111.74(8)
C16 Co1 C4 106.11(8)
C15 Co1 C5 163.29(8)
C14 Co1 C5 120.99(8)
C13 Co1 C5 104.03(8)
C16 Co1 C5 132.94(8)
C4 Co1 C5 47.39(8)
C15 Co1 B3 111.44(9)
C14 Co1 B3 153.43(9)
C13 Co1 B3 142.00(9)
C16 Co1 B3 104.87(9)
C4 Co1 B3 49.25(9)
C5 Co1 B3 85.11(9)
C15 Co1 B6 131.01(8)
C14 Co1 B6 103.87(9)
C13 Co1 B6 123.62(9)
C16 Co1 B6 165.11(9)
C4 Co1 B6 84.00(9)
C5 Co1 B6 47.68(8)
B3 Co1 B6 90.01(10)
C15 Co1 P2 99.72(6)
C14 Co1 P2 113.95(6)
C13 Co1 P2 156.37(6)
C16 Co1 P2 132.57(5)
C4 Co1 P2 91.88(6)
C5 Co1 P2 91.41(6)
B3 Co1 P2 55.82(7)
B6 Co1 P2 56.07(7)
B3 P2 B7 53.54(10)
B3 P2 B11 94.00(10)
B7 P2 B11 53.51(11)
B3 P2 B6 93.96(10)
B7 P2 B6 93.20(10)
B11 P2 B6 53.39(10)
B3 P2 Co1 58.86(7)
B7 P2 Co1 103.11(7)
B11 P2 Co1 103.50(7)
B6 P2 Co1 58.99(7)
C4 B3 B8 58.18(13)
C4 B3 B7 102.15(16)
B8 B3 B7 57.85(14)
C4 B3 P2 109.06(14)
B8 B3 P2 112.32(14)
B7 B3 P2 63.33(12)
C4 B3 Co1 62.99(10)
B8 B3 Co1 115.70(14)
B7 B3 Co1 116.27(15)
P2 B3 Co1 65.32(7)
C5 B6 B10 59.35(12)
C5 B6 B11 103.61(16)
B10 B6 B11 58.52(13)
C5 B6 P2 110.02(14)
B10 B6 P2 113.23(15)
B11 B6 P2 63.10(11)
C5 B6 Co1 63.69(10)
B10 B6 Co1 117.35(14)
B11 B6 Co1 116.30(15)
P2 B6 Co1 64.94(8)
B8 B7 B12 60.27(14)
B8 B7 B3 60.33(14)
B12 B7 B3 108.96(16)
B8 B7 B11 107.01(17)
B12 B7 B11 58.82(14)
B3 B7 B11 108.57(17)
B8 B7 P2 114.21(15)
B12 B7 P2 113.96(16)
B3 B7 P2 63.13(11)
B11 B7 P2 63.29(12)
C4 B8 B9 59.37(13)
C4 B8 B7 105.37(17)
B9 B8 B7 108.70(18)
C4 B8 B12 105.10(17)
B9 B8 B12 59.88(14)
B7 B8 B12 60.29(14)
C4 B8 B3 58.42(12)
B9 B8 B3 109.42(17)
B7 B8 B3 61.81(14)
B12 B8 B3 110.15(18)
C4 B9 C5 56.50(12)
C4 B9 B8 59.19(13)
C5 B9 B8 104.77(15)
C4 B9 B12 105.53(15)
C5 B9 B12 105.04(16)
B8 B9 B12 60.62(14)
C4 B9 B10 104.55(16)
C5 B9 B10 58.51(13)
B8 B9 B10 108.94(17)
B12 B9 B10 60.58(14)
C5 B10 B11 105.37(16)
C5 B10 B9 59.41(13)
B11 B10 B9 108.15(18)
C5 B10 B6 57.60(13)
B11 B10 B6 62.54(14)
B9 B10 B6 108.59(16)
C5 B10 B12 104.87(16)
B11 B10 B12 60.02(14)
B9 B10 B12 59.47(14)
B6 B10 B12 110.07(17)
B10 B11 B12 60.53(14)
B10 B11 B7 107.18(17)
B12 B11 B7 58.96(14)
B10 B11 B6 58.95(14)
B12 B11 B6 107.63(16)
B7 B11 B6 107.89(16)
B10 B11 P2 113.95(15)
B12 B11 P2 114.01(16)
B7 B11 P2 63.21(12)
B6 B11 P2 63.51(11)
B9 B12 B11 108.06(18)
B9 B12 B8 59.50(14)
B11 B12 B8 109.06(17)
B9 B12 B7 107.71(17)
B11 B12 B7 62.23(15)
B8 B12 B7 59.44(15)
B9 B12 B10 59.94(14)
B11 B12 B10 59.45(14)
B8 B12 B10 107.54(17)
B7 B12 B10 108.91(18)
C4 C5 B6 113.66(15)
C4 C5 B10 111.53(16)
B6 C5 B10 63.05(14)
C4 C5 B9 61.59(12)
B6 C5 B9 115.39(16)
B10 C5 B9 62.08(14)
C4 C5 Co1 66.01(10)
B6 C5 Co1 68.63(10)
B10 C5 Co1 124.93(13)
B9 C5 Co1 123.52(13)
C5 C4 B8 110.88(16)
C5 C4 B9 61.91(13)
B8 C4 B9 61.43(13)
C5 C4 B3 113.17(15)
B8 C4 B3 63.40(13)
B9 C4 B3 115.34(15)
C5 C4 Co1 66.60(10)
B8 C4 Co1 124.50(13)
B9 C4 Co1 124.35(14)
B3 C4 Co1 67.76(10)
C14 C13 C16 90.41(14)
C14 C13 C17 133.84(18)
C16 C13 C17 135.39(18)
C14 C13 Co1 68.51(10)
C16 C13 Co1 68.63(10)
C17 C13 Co1 125.78(14)
C13 C14 C15 89.54(15)
C13 C14 C18 134.64(18)
C15 C14 C18 134.75(18)
C13 C14 Co1 68.88(11)
C15 C14 Co1 68.42(10)
C18 C14 Co1 128.67(15)
C16 C15 C14 90.60(14)
C16 C15 C19 133.93(18)
C14 C15 C19 134.60(17)
C16 C15 Co1 69.05(10)
C14 C15 Co1 68.76(11)
C19 C15 Co1 127.88(13)
C15 C16 C13 89.45(15)
C15 C16 C20 134.51(17)
C13 C16 C20 135.46(16)
C15 C16 Co1 68.33(10)
C13 C16 Co1 68.61(11)
C20 C16 Co1 126.83(14)

loop_
_geom_bond_atom_site_label_1
_geom_bond_atom_site_label_2
_geom_bond_distance
Co1 C15 1.9989(19)
Co1 C14 2.004(2)
Co1 C13 2.0086(19)
Co1 C16 2.0088(19)
Co1 C4 2.030(2)
Co1 C5 2.039(2)
Co1 B3 2.109(2)
Co1 B6 2.118(2)
Co1 P2 2.2389(9)
P2 B3 2.038(2)
P2 B7 2.042(3)
P2 B11 2.043(3)
P2 B6 2.051(3)
B3 C4 1.726(3)
B3 B8 1.812(3)
B3 B7 1.838(3)
B6 C5 1.682(3)
B6 B10 1.776(3)
B6 B11 1.839(4)
B7 B8 1.765(4)
B7 B12 1.781(4)
B7 B11 1.839(4)
B8 C4 1.722(3)
B8 B9 1.760(3)
B8 B12 1.780(4)
B9 C4 1.725(3)
B9 C5 1.730(3)
B9 B12 1.767(3)
B9 B10 1.776(3)
B10 C5 1.714(3)
B10 B11 1.768(3)
B10 B12 1.787(4)
B11 B12 1.778(4)
C5 C4 1.635(3)
C13 C14 1.458(3)
C13 C16 1.465(3)
C13 C17 1.496(3)
C14 C15 1.461(3)
C14 C18 1.491(3)
C15 C16 1.456(2)
C15 C19 1.496(2)
C16 C20 1.482(3)
